data_7048145
loop_
_publ_author_name
'Zheng, Kai'
'Liu, Ziqi'
'Jiang, Yefei'
'Guo, Penghu'
'Li, Haoran'
'Zeng, Chenghui'
'Ng, Seik Weng'
'Zhong, Shengliang'

_publ_section_title
;
 Ultrahigh luminescence quantum yield lanthanide coordination polymer as a
 multifunctional sensor.
;
_journal_issue 48
_journal_name_full 'Dalton transactions (Cambridge, England : 2003)'
_journal_page_first 17432
_journal_page_last 17440
_journal_paper_doi 10.1039/c8dt03832e
_journal_volume 47
_journal_year 2018
_chemical_formula_moiety 'Eu K (H2 O)2 (C13 H8 Cl F N O3)4, (H2 O)'
_chemical_formula_sum 'C52 H38 Cl4 Eu F4 K N4 O15'
_chemical_formula_weight 1367.74
_space_group_crystal_system triclinic
_space_group_IT_number 2
_space_group_name_Hall '-P 1'
_space_group_name_H-M_alt 'P -1'
_symmetry_space_group_name_Hall '-P 1'
_symmetry_space_group_name_H-M 'P -1'
_atom_sites_solution_hydrogens mixed
_audit_creation_method SHELXL-2014/6
_audit_update_record
;
2018-07-10 deposited with the CCDC.
2018-11-19 downloaded from the CCDC.
;
_cell_angle_alpha 74.266(6)
_cell_angle_beta 86.381(5)
_cell_angle_gamma 72.833(6)
_cell_formula_units_Z 2
_cell_length_a 10.0373(6)
_cell_length_b 12.7525(8)
_cell_length_c 21.8207(14)
_cell_measurement_reflns_used 6742
_cell_measurement_temperature 293(2)
_cell_measurement_theta_max 27.3490
_cell_measurement_theta_min 3.8760
_cell_volume 2568.2(3)
_computing_structure_refinement 'SHELXL-2014/6 (Sheldrick, 2014)'
_diffrn_ambient_temperature 293(2)
_diffrn_measured_fraction_theta_full 0.998
_diffrn_measured_fraction_theta_max 0.975
_diffrn_measurement_device_type 'SuperNova, Single source at offset/far, EosS2'
_diffrn_radiation_type MoK\a
_diffrn_radiation_wavelength 0.71073
_diffrn_reflns_av_unetI/netI 0.059
_diffrn_reflns_Laue_measured_fraction_full 0.998
_diffrn_reflns_Laue_measured_fraction_max 0.975
_diffrn_reflns_limit_h_max 12
_diffrn_reflns_limit_h_min -13
_diffrn_reflns_limit_k_max 16
_diffrn_reflns_limit_k_min -16
_diffrn_reflns_limit_l_max 28
_diffrn_reflns_limit_l_min -28
_diffrn_reflns_number 31580
_diffrn_reflns_point_group_measured_fraction_full 0.998
_diffrn_reflns_point_group_measured_fraction_max 0.975
_diffrn_reflns_theta_full 25.242
_diffrn_reflns_theta_max 27.622
_diffrn_reflns_theta_min 3.284
_exptl_absorpt_coefficient_mu 1.528
_exptl_absorpt_correction_T_max 0.802
_exptl_absorpt_correction_T_min 0.542
_exptl_absorpt_correction_type gaussian
_exptl_crystal_colour colorless
_exptl_crystal_density_diffrn 1.748
_exptl_crystal_description prism
_exptl_crystal_F_000 1352
_exptl_crystal_size_max 0.650
_exptl_crystal_size_mid 0.350
_exptl_crystal_size_min 0.150
_refine_diff_density_max 2.501
_refine_diff_density_min -1.179
_refine_diff_density_rms 0.127
_refine_ls_extinction_method none
_refine_ls_goodness_of_fit_ref 1.039
_refine_ls_hydrogen_treatment constr
_refine_ls_matrix_type full
_refine_ls_number_parameters 731
_refine_ls_number_reflns 17062
_refine_ls_number_restraints 0
_refine_ls_restrained_S_all 1.039
_refine_ls_R_factor_all 0.0652
_refine_ls_R_factor_gt 0.0515
_refine_ls_shift/su_max 0.001
_refine_ls_shift/su_mean 0.001
_refine_ls_structure_factor_coef Fsqd
_refine_ls_weighting_details 'w=1/[\s^2^(Fo^2^)+(0.0798P)^2^] where P=(Fo^2^+2Fc^2^)/3'
_refine_ls_weighting_scheme calc
_refine_ls_wR_factor_gt 0.1289
_refine_ls_wR_factor_ref 0.1332
_reflns_number_gt 13727
_reflns_number_total 17062
_reflns_threshold_expression 'I > 2\s(I)'
_cod_data_source_file c8dt03832e2.cif
_cod_data_source_block 2a
_cod_depositor_comments 'Adding full bibliography for 7048136--7048145.cif.'
_cod_database_code 7048145
_shelx_estimated_absorpt_t_min 0.437
_shelx_estimated_absorpt_t_max 0.803
_diffrn_reflns_v_r_equivalents 0.060
_shelxl_version_number 2014/6

loop_
_space_group_symop_operation_xyz
'x, y, z'
'-x, -y, -z'

loop_
_atom_site_label
_atom_site_type_symbol
_atom_site_fract_x
_atom_site_fract_y
_atom_site_fract_z
_atom_site_U_iso_or_equiv
_atom_site_adp_type
_atom_site_occupancy
_atom_site_site_symmetry_order
_atom_site_calc_flag
_atom_site_refinement_flags_posn
_atom_site_refinement_flags_adp
Eu1 Eu 0.38382(3) 0.51037(2) 0.24303(2) 0.02788(9) Uani 1 1 d . .
K1 K 0.7977(3) 0.5576(3) 0.25706(17) 0.0767(10) Uani 1 1 d . .
Cl1 Cl -0.21914(16) 1.05135(17) 0.39400(10) 0.0609(5) Uani 1 1 d . .
Cl2 Cl 0.54927(19) 0.74460(16) 0.57410(9) 0.0578(5) Uani 1 1 d . .
Cl3 Cl 0.90917(16) 0.18473(15) -0.04200(9) 0.0540(5) Uani 1 1 d . .
Cl4 Cl 0.27268(19) -0.03391(17) 0.10338(10) 0.0626(5) Uani 1 1 d . .
F1 F -0.2356(4) 0.8771(4) 0.3353(2) 0.0673(13) Uani 1 1 d . .
F2 F 0.6994(4) 0.6703(4) 0.4674(2) 0.0638(12) Uani 1 1 d . .
F3 F 0.9484(3) 0.2899(4) 0.05466(19) 0.0562(11) Uani 1 1 d . .
F4 F 0.1055(4) 0.1372(4) 0.1628(2) 0.0620(12) Uani 1 1 d . .
O1 O 0.6043(5) 0.7710(4) 0.2305(3) 0.0721(17) Uani 1 1 d . .
O2 O 0.5004(5) 0.6509(3) 0.2159(2) 0.0428(11) Uani 1 1 d . .
O3 O 0.2178(4) 0.6999(3) 0.2451(2) 0.0342(10) Uani 1 1 d . .
O4 O -0.0011(5) 0.5300(4) 0.3572(2) 0.0571(13) Uani 1 1 d . .
O5 O 0.1973(4) 0.4724(3) 0.30944(19) 0.0364(10) Uani 1 1 d . .
O6 O 0.4179(4) 0.5348(3) 0.34476(19) 0.0335(10) Uani 1 1 d . .
O7 O 0.0832(4) 0.5252(4) 0.0965(2) 0.0594(14) Uani 1 1 d . .
O8 O 0.2199(4) 0.5480(4) 0.1639(2) 0.0423(11) Uani 1 1 d . .
O9 O 0.5017(4) 0.4746(3) 0.14437(18) 0.0304(9) Uani 1 1 d . .
O10 O 0.8215(5) 0.2678(4) 0.2650(3) 0.0680(17) Uani 1 1 d . .
O11 O 0.6141(4) 0.3852(3) 0.2743(2) 0.0394(10) Uani 1 1 d . .
O12 O 0.3876(4) 0.3198(3) 0.2514(2) 0.0417(11) Uani 1 1 d . .
O1W O 0.8791(7) 0.4581(6) 0.1706(3) 0.113(3) Uani 1 1 d . .
H11 H 0.9158 0.4986 0.1417 0.170 Uiso 1 1 d R U
H12 H 0.9380 0.3950 0.1857 0.170 Uiso 1 1 d R U
O2W O 0.9527(5) 0.6891(4) 0.1886(3) 0.0741(17) Uani 1 1 d . .
H21 H 0.9798 0.6684 0.1554 0.111 Uiso 1 1 d R U
H22 H 1.0222 0.6822 0.2105 0.111 Uiso 1 1 d R U
O3W O 1.0769(5) 0.2755(4) 0.3169(3) 0.0733(16) Uani 1 1 d . .
H31 H 1.0955 0.3376 0.3105 0.110 Uiso 1 1 d R U
H32 H 1.0002 0.2874 0.2989 0.110 Uiso 1 1 d R U
N1 N 0.2852(5) 0.9385(4) 0.3216(2) 0.0304(11) Uani 1 1 d . .
N2 N 0.1626(5) 0.6424(4) 0.4822(2) 0.0344(12) Uani 1 1 d . .
N3 N 0.3968(5) 0.3520(4) 0.0048(2) 0.0299(11) Uani 1 1 d . .
N4 N 0.6684(5) 0.0740(4) 0.1854(2) 0.0330(11) Uani 1 1 d . .
C1 C 0.5038(6) 0.7355(5) 0.2352(3) 0.0372(15) Uani 1 1 d . .
C2 C 0.3864(6) 0.8762(5) 0.2921(3) 0.0330(13) Uani 1 1 d . .
H2 H 0.4734 0.8889 0.2901 0.040 Uiso 1 1 calc R U
C3 C 0.3725(6) 0.7969(5) 0.2650(3) 0.0318(14) Uani 1 1 d . .
C4 C 0.2416(6) 0.7745(4) 0.2660(3) 0.0266(12) Uani 1 1 d . .
C5 C 0.1294(6) 0.8440(4) 0.2970(3) 0.0269(12) Uani 1 1 d . .
C6 C -0.0018(6) 0.8295(5) 0.3009(3) 0.0357(14) Uani 1 1 d . .
H6 H -0.0194 0.7758 0.2834 0.043 Uiso 1 1 calc R U
C7 C -0.1072(7) 0.8938(5) 0.3304(3) 0.0413(16) Uani 1 1 d . .
C8 C -0.0848(6) 0.9755(5) 0.3561(3) 0.0411(16) Uani 1 1 d . .
C9 C 0.0431(6) 0.9924(5) 0.3525(3) 0.0361(15) Uani 1 1 d . .
H9 H 0.0583 1.0484 0.3687 0.043 Uiso 1 1 calc R U
C10 C 0.1530(6) 0.9243(5) 0.3241(3) 0.0301(13) Uani 1 1 d . .
C11 C 0.3112(6) 1.0215(5) 0.3506(3) 0.0391(15) Uani 1 1 d . .
H11A H 0.2696 1.1017 0.3283 0.047 Uiso 1 1 calc R U
C12 C 0.3194(7) 0.9944(6) 0.4223(3) 0.0516(18) Uani 1 1 d . .
H12A H 0.2813 1.0566 0.4419 0.062 Uiso 1 1 calc R U
H12B H 0.3085 0.9217 0.4467 0.062 Uiso 1 1 calc R U
C13 C 0.4494(7) 0.9939(7) 0.3841(4) 0.069(3) Uani 1 1 d . .
H13A H 0.5167 0.9208 0.3856 0.083 Uiso 1 1 calc R U
H13B H 0.4895 1.0557 0.3807 0.083 Uiso 1 1 calc R U
C14 C 0.1248(6) 0.5179(5) 0.3485(3) 0.0304(14) Uani 1 1 d . .
C15 C 0.1184(7) 0.6002(5) 0.4402(3) 0.0339(14) Uani 1 1 d . .
H15 H 0.0267 0.5972 0.4435 0.041 Uiso 1 1 calc R U
C16 C 0.1963(6) 0.5610(4) 0.3928(3) 0.0269(12) Uani 1 1 d . .
C17 C 0.3357(6) 0.5663(4) 0.3861(2) 0.0246(11) Uani 1 1 d . .
C18 C 0.3851(6) 0.6129(5) 0.4324(3) 0.0280(13) Uani 1 1 d . .
C19 C 0.5215(6) 0.6200(5) 0.4284(3) 0.0336(14) Uani 1 1 d . .
H19 H 0.5800 0.5962 0.3969 0.040 Uiso 1 1 calc R U
C20 C 0.5671(6) 0.6615(5) 0.4702(3) 0.0401(16) Uani 1 1 d . .
C21 C 0.4844(7) 0.6946(5) 0.5196(3) 0.0380(15) Uani 1 1 d . .
C22 C 0.3495(7) 0.6862(5) 0.5242(3) 0.0408(16) Uani 1 1 d . .
H22A H 0.2932 0.7063 0.5572 0.049 Uiso 1 1 calc R U
C23 C 0.2990(6) 0.6477(4) 0.4796(3) 0.0295(13) Uani 1 1 d . .
C24 C 0.0701(7) 0.6777(6) 0.5318(3) 0.0453(17) Uani 1 1 d . .
H24 H 0.0860 0.6248 0.5744 0.054 Uiso 1 1 calc R U
C25 C -0.0773(7) 0.7473(6) 0.5146(4) 0.062(2) Uani 1 1 d . .
H25A H -0.1483 0.7351 0.5457 0.074 Uiso 1 1 calc R U
H25B H -0.1073 0.7652 0.4706 0.074 Uiso 1 1 calc R U
C26 C 0.0252(7) 0.8032(6) 0.5290(4) 0.061(2) Uani 1 1 d . .
H26A H 0.0162 0.8242 0.5690 0.074 Uiso 1 1 calc R U
H26B H 0.0573 0.8543 0.4938 0.074 Uiso 1 1 calc R U
C27 C 0.1997(6) 0.5121(5) 0.1182(3) 0.0326(13) Uani 1 1 d . .
C28 C 0.2998(6) 0.4100(5) 0.0384(3) 0.0313(13) Uani 1 1 d . .
H28 H 0.2069 0.4230 0.0278 0.038 Uiso 1 1 calc R U
C29 C 0.3249(5) 0.4513(5) 0.0865(3) 0.0267(12) Uani 1 1 d . .
C30 C 0.4640(6) 0.4392(4) 0.1025(3) 0.0256(12) Uani 1 1 d . .
C31 C 0.5719(5) 0.3782(4) 0.0657(3) 0.0241(12) Uani 1 1 d . .
C32 C 0.7139(6) 0.3621(5) 0.0772(3) 0.0303(13) Uani 1 1 d . .
H32A H 0.7398 0.3904 0.1082 0.036 Uiso 1 1 calc R U
C33 C 0.8131(6) 0.3050(5) 0.0431(3) 0.0329(14) Uani 1 1 d . .
C34 C 0.7800(6) 0.2624(5) -0.0030(3) 0.0317(13) Uani 1 1 d . .
C35 C 0.6431(6) 0.2797(5) -0.0183(3) 0.0333(14) Uani 1 1 d . .
H35 H 0.6205 0.2549 -0.0515 0.040 Uiso 1 1 calc R U
C36 C 0.5365(5) 0.3363(4) 0.0176(3) 0.0256(12) Uani 1 1 d . .
C37 C 0.3557(7) 0.3214(6) -0.0495(3) 0.0437(16) Uani 1 1 d . .
H37 H 0.3663 0.3707 -0.0915 0.052 Uiso 1 1 calc R U
C38 C 0.2346(7) 0.2756(6) -0.0432(4) 0.055(2) Uani 1 1 d . .
H38A H 0.1734 0.2975 -0.0800 0.066 Uiso 1 1 calc R U
H38B H 0.1890 0.2646 -0.0024 0.066 Uiso 1 1 calc R U
C39 C 0.3792(7) 0.2024(6) -0.0468(4) 0.063(2) Uani 1 1 d . .
H39A H 0.4213 0.1463 -0.0081 0.076 Uiso 1 1 calc R U
H39B H 0.4057 0.1792 -0.0857 0.076 Uiso 1 1 calc R U
C40 C 0.6919(6) 0.2988(5) 0.2603(3) 0.0347(15) Uani 1 1 d . .
C41 C 0.7135(6) 0.1401(5) 0.2133(3) 0.0322(14) Uani 1 1 d . .
H41 H 0.8092 0.1260 0.2179 0.039 Uiso 1 1 calc R U
C42 C 0.6255(6) 0.2275(4) 0.2354(3) 0.0311(13) Uani 1 1 d . .
C43 C 0.4787(6) 0.2469(4) 0.2316(3) 0.0293(13) Uani 1 1 d . .
C44 C 0.4318(6) 0.1742(4) 0.2014(3) 0.0278(13) Uani 1 1 d . .
C45 C 0.2878(6) 0.1901(5) 0.1958(3) 0.0342(14) Uani 1 1 d . .
H45 H 0.2236 0.2447 0.2120 0.041 Uiso 1 1 calc R U
C46 C 0.2437(6) 0.1249(5) 0.1663(3) 0.0386(16) Uani 1 1 d . .
C47 C 0.3361(7) 0.0446(5) 0.1417(3) 0.0390(15) Uani 1 1 d . .
C48 C 0.4783(6) 0.0251(5) 0.1469(3) 0.0363(15) Uani 1 1 d . .
H48 H 0.5406 -0.0300 0.1303 0.044 Uiso 1 1 calc R U
C49 C 0.5262(6) 0.0904(4) 0.1777(3) 0.0302(14) Uani 1 1 d . .
C50 C 0.7669(6) -0.0230(5) 0.1680(3) 0.0369(15) Uani 1 1 d . .
H50 H 0.7707 -0.0980 0.1965 0.044 Uiso 1 1 calc R U
C51 C 0.9023(6) -0.0102(6) 0.1392(3) 0.0470(17) Uani 1 1 d . .
H51A H 0.9186 0.0635 0.1316 0.056 Uiso 1 1 calc R U
H51B H 0.9847 -0.0750 0.1510 0.056 Uiso 1 1 calc R U
C52 C 0.7926(6) -0.0196(6) 0.1004(4) 0.0494(18) Uani 1 1 d . .
H52A H 0.7424 0.0484 0.0689 0.059 Uiso 1 1 calc R U
H52B H 0.8084 -0.0900 0.0882 0.059 Uiso 1 1 calc R U

loop_
_atom_site_aniso_label
_atom_site_aniso_U_11
_atom_site_aniso_U_22
_atom_site_aniso_U_33
_atom_site_aniso_U_23
_atom_site_aniso_U_13
_atom_site_aniso_U_12
Eu1 0.02935(16) 0.02888(15) 0.03014(16) -0.01908(11) 0.00713(12) -0.00656(13)
K1 0.0424(16) 0.099(3) 0.097(3) -0.061(2) 0.0251(16) -0.0060(16)
Cl1 0.0339(9) 0.0802(13) 0.0832(15) -0.0584(12) 0.0159(9) -0.0077(9)
Cl2 0.0593(11) 0.0681(12) 0.0664(13) -0.0441(10) -0.0019(10) -0.0243(10)
Cl3 0.0378(9) 0.0610(11) 0.0724(13) -0.0436(10) 0.0262(8) -0.0095(8)
Cl4 0.0516(11) 0.0713(12) 0.0872(15) -0.0513(11) 0.0055(10) -0.0240(10)
F1 0.033(2) 0.089(3) 0.103(4) -0.061(3) 0.016(2) -0.022(2)
F2 0.039(2) 0.103(4) 0.073(3) -0.050(3) 0.006(2) -0.031(2)
F3 0.0223(18) 0.085(3) 0.064(3) -0.035(2) 0.0030(17) -0.0064(19)
F4 0.030(2) 0.070(3) 0.097(4) -0.044(3) -0.002(2) -0.0095(19)
O1 0.050(3) 0.063(3) 0.129(5) -0.059(3) 0.043(3) -0.034(3)
O2 0.058(3) 0.030(2) 0.049(3) -0.023(2) 0.021(2) -0.018(2)
O3 0.034(2) 0.033(2) 0.042(3) -0.024(2) 0.0040(18) -0.0069(18)
O4 0.047(3) 0.088(4) 0.064(3) -0.054(3) 0.020(2) -0.034(3)
O5 0.046(2) 0.042(2) 0.036(2) -0.0264(19) 0.010(2) -0.023(2)
O6 0.028(2) 0.038(2) 0.035(3) -0.0197(19) 0.0088(18) -0.0033(18)
O7 0.028(3) 0.096(4) 0.060(3) -0.050(3) 0.006(2) -0.001(2)
O8 0.031(2) 0.054(3) 0.042(3) -0.031(2) 0.0032(19) 0.004(2)
O9 0.032(2) 0.043(2) 0.024(2) -0.0214(18) 0.0086(17) -0.0134(19)
O10 0.032(3) 0.042(3) 0.138(5) -0.042(3) 0.001(3) -0.006(2)
O11 0.040(2) 0.044(2) 0.040(3) -0.023(2) 0.0049(19) -0.011(2)
O12 0.034(2) 0.032(2) 0.069(3) -0.032(2) 0.020(2) -0.013(2)
O1W 0.119(6) 0.145(6) 0.094(5) -0.012(5) 0.018(4) -0.087(5)
O2W 0.041(3) 0.089(4) 0.098(5) -0.062(4) -0.006(3) 0.010(3)
O3W 0.069(4) 0.053(3) 0.104(5) -0.030(3) -0.014(3) -0.016(3)
N1 0.028(3) 0.025(3) 0.042(3) -0.018(2) 0.007(2) -0.007(2)
N2 0.041(3) 0.044(3) 0.032(3) -0.026(2) 0.016(2) -0.021(2)
N3 0.028(3) 0.032(3) 0.035(3) -0.021(2) 0.005(2) -0.008(2)
N4 0.027(3) 0.026(2) 0.048(3) -0.019(2) 0.009(2) -0.002(2)
C1 0.038(4) 0.029(3) 0.044(4) -0.013(3) 0.016(3) -0.008(3)
C2 0.033(3) 0.028(3) 0.042(4) -0.016(3) 0.009(3) -0.012(3)
C3 0.035(3) 0.024(3) 0.038(4) -0.013(3) 0.010(3) -0.009(3)
C4 0.033(3) 0.022(3) 0.024(3) -0.006(2) -0.002(2) -0.006(2)
C5 0.030(3) 0.023(3) 0.031(3) -0.013(2) 0.001(3) -0.007(3)
C6 0.034(3) 0.034(3) 0.045(4) -0.022(3) -0.003(3) -0.008(3)
C7 0.028(3) 0.052(4) 0.051(4) -0.025(3) -0.003(3) -0.011(3)
C8 0.032(3) 0.043(4) 0.049(4) -0.024(3) 0.005(3) -0.002(3)
C9 0.033(3) 0.040(3) 0.044(4) -0.029(3) 0.006(3) -0.009(3)
C10 0.032(3) 0.027(3) 0.031(4) -0.011(3) -0.001(3) -0.006(3)
C11 0.043(4) 0.030(3) 0.050(4) -0.019(3) 0.011(3) -0.012(3)
C12 0.049(4) 0.057(4) 0.061(5) -0.034(4) 0.000(4) -0.017(4)
C13 0.044(4) 0.069(5) 0.122(8) -0.072(5) 0.016(4) -0.019(4)
C14 0.029(3) 0.029(3) 0.038(4) -0.012(3) 0.009(3) -0.013(2)
C15 0.036(3) 0.039(3) 0.038(4) -0.021(3) 0.014(3) -0.021(3)
C16 0.034(3) 0.027(3) 0.024(3) -0.011(2) 0.006(2) -0.013(3)
C17 0.030(3) 0.024(3) 0.020(3) -0.006(2) 0.004(2) -0.008(2)
C18 0.032(3) 0.024(3) 0.029(3) -0.013(3) 0.005(3) -0.006(2)
C19 0.030(3) 0.043(4) 0.033(4) -0.020(3) 0.005(3) -0.008(3)
C20 0.028(3) 0.043(4) 0.049(4) -0.018(3) 0.001(3) -0.005(3)
C21 0.041(4) 0.032(3) 0.042(4) -0.017(3) -0.005(3) -0.004(3)
C22 0.048(4) 0.043(4) 0.035(4) -0.021(3) 0.011(3) -0.010(3)
C23 0.034(3) 0.026(3) 0.032(3) -0.015(2) 0.004(3) -0.007(3)
C24 0.046(4) 0.060(4) 0.041(4) -0.029(3) 0.017(3) -0.020(4)
C25 0.041(4) 0.092(6) 0.077(6) -0.061(5) 0.023(4) -0.027(4)
C26 0.043(4) 0.076(5) 0.089(6) -0.062(5) 0.024(4) -0.022(4)
C27 0.025(3) 0.037(3) 0.032(3) -0.014(3) 0.005(3) 0.000(3)
C28 0.023(3) 0.033(3) 0.039(4) -0.013(3) 0.005(3) -0.008(3)
C29 0.023(3) 0.030(3) 0.029(3) -0.014(2) 0.004(2) -0.006(2)
C30 0.035(3) 0.026(3) 0.020(3) -0.011(2) 0.008(2) -0.010(2)
C31 0.026(3) 0.028(3) 0.019(3) -0.010(2) 0.004(2) -0.007(2)
C32 0.028(3) 0.035(3) 0.031(3) -0.013(3) 0.001(2) -0.009(3)
C33 0.023(3) 0.035(3) 0.037(4) -0.009(3) 0.001(3) -0.004(3)
C34 0.027(3) 0.026(3) 0.039(4) -0.013(3) 0.012(3) -0.002(2)
C35 0.039(4) 0.033(3) 0.034(3) -0.019(3) 0.011(3) -0.013(3)
C36 0.024(3) 0.023(3) 0.030(3) -0.012(2) 0.009(2) -0.005(2)
C37 0.043(4) 0.049(4) 0.048(4) -0.027(3) 0.008(3) -0.015(3)
C38 0.041(4) 0.076(5) 0.072(6) -0.052(4) 0.006(4) -0.023(4)
C39 0.056(5) 0.062(5) 0.092(6) -0.051(5) 0.008(4) -0.021(4)
C40 0.034(4) 0.024(3) 0.045(4) -0.012(3) 0.001(3) -0.004(3)
C41 0.023(3) 0.023(3) 0.051(4) -0.014(3) 0.005(3) -0.004(2)
C42 0.031(3) 0.021(3) 0.041(4) -0.009(2) 0.006(3) -0.007(3)
C43 0.030(3) 0.018(3) 0.039(3) -0.007(2) 0.013(3) -0.009(3)
C44 0.033(3) 0.019(3) 0.032(3) -0.007(2) 0.011(3) -0.011(3)
C45 0.028(3) 0.026(3) 0.043(4) -0.011(3) 0.007(3) -0.001(3)
C46 0.026(3) 0.036(4) 0.051(4) -0.010(3) 0.002(3) -0.006(3)
C47 0.043(4) 0.033(3) 0.047(4) -0.019(3) 0.004(3) -0.014(3)
C48 0.033(3) 0.027(3) 0.048(4) -0.018(3) 0.008(3) -0.004(3)
C49 0.028(3) 0.022(3) 0.039(4) -0.009(2) 0.009(3) -0.007(2)
C50 0.029(3) 0.025(3) 0.056(4) -0.017(3) 0.010(3) -0.003(3)
C51 0.033(4) 0.045(4) 0.070(5) -0.031(4) 0.015(3) -0.011(3)
C52 0.044(4) 0.045(4) 0.067(5) -0.031(4) 0.019(3) -0.012(3)

loop_
_atom_type_symbol
_atom_type_description
_atom_type_scat_dispersion_real
_atom_type_scat_dispersion_imag
_atom_type_scat_source
C C 0.0033 0.0016 'International Tables Vol C Tables 4.2.6.8 and 6.1.1.4'
H H 0.0000 0.0000 'International Tables Vol C Tables 4.2.6.8 and 6.1.1.4'
N N 0.0061 0.0033 'International Tables Vol C Tables 4.2.6.8 and 6.1.1.4'
O O 0.0106 0.0060 'International Tables Vol C Tables 4.2.6.8 and 6.1.1.4'
F F 0.0171 0.0103 'International Tables Vol C Tables 4.2.6.8 and 6.1.1.4'
K K 0.0362 0.0249 'International Tables Vol C Tables 4.2.6.8 and 6.1.1.4'
Cl Cl 0.1484 0.1585 'International Tables Vol C Tables 4.2.6.8 and 6.1.1.4'
Eu Eu -0.1578 3.6682 'International Tables Vol C Tables 4.2.6.8 and 6.1.1.4'

loop_
_geom_angle_atom_site_label_1
_geom_angle_atom_site_label_2
_geom_angle_atom_site_label_3
_geom_angle
_geom_angle_site_symmetry_1
_geom_angle_site_symmetry_3
O8 Eu1 O2 108.58(16) . .
O8 Eu1 O5 81.80(14) . .
O2 Eu1 O5 137.53(13) . .
O8 Eu1 O12 81.83(15) . .
O2 Eu1 O12 148.36(14) . .
O5 Eu1 O12 72.37(13) . .
O8 Eu1 O6 144.21(13) . .
O2 Eu1 O6 78.51(14) . .
O5 Eu1 O6 71.43(13) . .
O12 Eu1 O6 110.89(15) . .
O8 Eu1 O11 137.86(13) . .
O2 Eu1 O11 83.25(14) . .
O5 Eu1 O11 117.04(14) . .
O12 Eu1 O11 70.42(14) . .
O6 Eu1 O11 76.93(13) . .
O8 Eu1 O9 69.91(13) . .
O2 Eu1 O9 78.77(13) . .
O5 Eu1 O9 140.82(12) . .
O12 Eu1 O9 77.12(14) . .
O6 Eu1 O9 144.28(12) . .
O11 Eu1 O9 73.33(13) . .
O8 Eu1 O3 75.42(13) . .
O2 Eu1 O3 70.06(13) . .
O5 Eu1 O3 73.40(13) . .
O12 Eu1 O3 141.05(12) . .
O6 Eu1 O3 74.47(13) . .
O11 Eu1 O3 144.00(13) . .
O9 Eu1 O3 121.98(13) . .
O1W K1 O2W 80.05(19) . .
O1W K1 O1 120.6(2) . .
O2W K1 O1 78.81(17) . .
O1W K1 O4 118.7(2) . 1_655
O2W K1 O4 80.75(16) . 1_655
O1 K1 O4 111.53(18) . 1_655
O1W K1 O2 96.5(2) . .
O2W K1 O2 111.42(18) . .
O1 K1 O2 44.69(13) . .
O4 K1 O2 144.59(16) 1_655 .
C1 O1 K1 94.9(4) . .
C1 O2 Eu1 136.9(4) . .
C1 O2 K1 84.8(4) . .
Eu1 O2 K1 111.76(17) . .
C4 O3 Eu1 127.2(3) . .
C14 O4 K1 124.2(4) . 1_455
C14 O5 Eu1 134.1(3) . .
C17 O6 Eu1 133.0(4) . .
C27 O8 Eu1 140.4(4) . .
C30 O9 Eu1 129.9(3) . .
C40 O11 Eu1 135.7(4) . .
C43 O12 Eu1 127.4(4) . .
C2 N1 C10 119.1(5) . .
C2 N1 C11 121.3(5) . .
C10 N1 C11 119.6(5) . .
C15 N2 C23 119.3(5) . .
C15 N2 C24 120.2(5) . .
C23 N2 C24 120.5(5) . .
C28 N3 C36 118.1(5) . .
C28 N3 C37 120.4(5) . .
C36 N3 C37 120.9(5) . .
C41 N4 C49 120.8(5) . .
C41 N4 C50 120.7(5) . .
C49 N4 C50 118.2(5) . .
O1 C1 O2 123.7(6) . .
O1 C1 C3 118.3(5) . .
O2 C1 C3 117.9(5) . .
N1 C2 C3 125.3(6) . .
C2 C3 C4 119.9(5) . .
C2 C3 C1 115.7(5) . .
C4 C3 C1 124.4(5) . .
O3 C4 C3 125.6(5) . .
O3 C4 C5 119.2(5) . .
C3 C4 C5 115.2(5) . .
C6 C5 C10 118.6(5) . .
C6 C5 C4 120.2(5) . .
C10 C5 C4 121.2(5) . .
C7 C6 C5 120.4(6) . .
F1 C7 C6 120.1(5) . .
F1 C7 C8 118.7(6) . .
C6 C7 C8 121.1(6) . .
C9 C8 C7 119.7(6) . .
C9 C8 Cl1 121.1(5) . .
C7 C8 Cl1 119.2(5) . .
C8 C9 C10 119.6(6) . .
N1 C10 C5 119.3(5) . .
N1 C10 C9 120.2(5) . .
C5 C10 C9 120.5(6) . .
N1 C11 C13 119.1(5) . .
N1 C11 C12 118.8(5) . .
C13 C11 C12 59.7(5) . .
C13 C12 C11 60.2(5) . .
C12 C13 C11 60.1(4) . .
O4 C14 O5 126.4(6) . .
O4 C14 C16 115.4(5) . .
O5 C14 C16 118.2(5) . .
N2 C15 C16 125.8(6) . .
C15 C16 C17 118.4(5) . .
C15 C16 C14 117.6(5) . .
C17 C16 C14 123.9(5) . .
O6 C17 C16 125.3(5) . .
O6 C17 C18 118.7(5) . .
C16 C17 C18 116.0(5) . .
C23 C18 C19 120.0(6) . .
C23 C18 C17 121.1(5) . .
C19 C18 C17 118.8(5) . .
C20 C19 C18 119.2(6) . .
C19 C20 F2 120.7(6) . .
C19 C20 C21 122.3(6) . .
F2 C20 C21 117.0(6) . .
C22 C21 C20 118.7(6) . .
C22 C21 Cl2 120.6(5) . .
C20 C21 Cl2 120.8(5) . .
C23 C22 C21 119.6(6) . .
C22 C23 C18 120.1(6) . .
C22 C23 N2 120.5(5) . .
C18 C23 N2 119.4(5) . .
N2 C24 C25 119.1(6) . .
N2 C24 C26 117.2(6) . .
C25 C24 C26 60.0(4) . .
C24 C25 C26 60.7(4) . .
C25 C26 C24 59.3(4) . .
O7 C27 O8 124.2(5) . .
O7 C27 C29 117.5(5) . .
O8 C27 C29 118.3(5) . .
N3 C28 C29 126.1(5) . .
C28 C29 C30 119.5(5) . .
C28 C29 C27 116.9(5) . .
C30 C29 C27 123.6(5) . .
O9 C30 C29 126.2(5) . .
O9 C30 C31 118.3(5) . .
C29 C30 C31 115.5(5) . .
C36 C31 C32 118.4(5) . .
C36 C31 C30 121.2(5) . .
C32 C31 C30 120.4(5) . .
C33 C32 C31 120.0(5) . .
F3 C33 C32 119.5(5) . .
F3 C33 C34 118.5(5) . .
C32 C33 C34 122.1(5) . .
C33 C34 C35 120.5(5) . .
C33 C34 Cl3 120.3(4) . .
C35 C34 Cl3 119.1(5) . .
C34 C35 C36 118.9(5) . .
N3 C36 C31 119.6(5) . .
N3 C36 C35 120.4(5) . .
C31 C36 C35 120.0(5) . .
C39 C37 N3 119.4(6) . .
C39 C37 C38 60.9(4) . .
N3 C37 C38 118.6(6) . .
C37 C38 C39 58.5(4) . .
C37 C39 C38 60.5(5) . .
O10 C40 O11 124.8(6) . .
O10 C40 C42 117.1(5) . .
O11 C40 C42 118.0(5) . .
N4 C41 C42 123.7(5) . .
C41 C42 C43 119.0(5) . .
C41 C42 C40 117.1(5) . .
C43 C42 C40 123.8(5) . .
O12 C43 C42 126.0(5) . .
O12 C43 C44 117.5(5) . .
C42 C43 C44 116.5(5) . .
C49 C44 C45 119.3(5) . .
C49 C44 C43 121.6(5) . .
C45 C44 C43 119.1(5) . .
C46 C45 C44 119.2(5) . .
F4 C46 C45 119.3(6) . .
F4 C46 C47 119.2(6) . .
C45 C46 C47 121.5(6) . .
C46 C47 C48 121.3(6) . .
C46 C47 Cl4 119.1(5) . .
C48 C47 Cl4 119.6(5) . .
C47 C48 C49 118.2(5) . .
C44 C49 N4 118.4(5) . .
C44 C49 C48 120.4(5) . .
N4 C49 C48 121.2(5) . .
N4 C50 C52 119.8(5) . .
N4 C50 C51 118.8(5) . .
C52 C50 C51 59.8(4) . .
C52 C51 C50 59.3(4) . .
C50 C52 C51 60.8(4) . .

loop_
_geom_bond_atom_site_label_1
_geom_bond_atom_site_label_2
_geom_bond_distance
_geom_bond_site_symmetry_2
Eu1 O8 2.316(4) .
Eu1 O2 2.346(4) .
Eu1 O5 2.377(4) .
Eu1 O12 2.376(4) .
Eu1 O6 2.382(4) .
Eu1 O11 2.406(4) .
Eu1 O9 2.477(4) .
Eu1 O3 2.508(4) .
K1 O1W 2.515(8) .
K1 O2W 2.711(7) .
K1 O1 2.771(6) .
K1 O4 2.948(6) 1_655
K1 O2 2.965(5) .
Cl1 C8 1.720(6) .
Cl2 C21 1.732(6) .
Cl3 C34 1.716(5) .
Cl4 C47 1.733(6) .
F1 C7 1.360(7) .
F2 C20 1.361(7) .
F3 C33 1.344(6) .
F4 C46 1.355(7) .
O1 C1 1.210(7) .
O2 C1 1.271(7) .
O3 C4 1.247(6) .
O4 C14 1.235(7) .
O4 K1 2.948(6) 1_455
O5 C14 1.239(6) .
O6 C17 1.250(6) .
O7 C27 1.238(7) .
O8 C27 1.253(7) .
O9 C30 1.246(6) .
O10 C40 1.245(7) .
O11 C40 1.249(7) .
O12 C43 1.247(6) .
N1 C2 1.341(7) .
N1 C10 1.387(7) .
N1 C11 1.462(7) .
N2 C15 1.335(7) .
N2 C23 1.388(8) .
N2 C24 1.460(7) .
N3 C28 1.347(7) .
N3 C36 1.392(7) .
N3 C37 1.462(7) .
N4 C41 1.350(7) .
N4 C49 1.394(7) .
N4 C50 1.462(7) .
C1 C3 1.527(8) .
C2 C3 1.344(7) .
C3 C4 1.423(8) .
C4 C5 1.466(7) .
C5 C6 1.378(8) .
C5 C10 1.394(7) .
C6 C7 1.376(8) .
C7 C8 1.387(8) .
C8 C9 1.357(8) .
C9 C10 1.413(8) .
C11 C13 1.511(9) .
C11 C12 1.509(9) .
C12 C13 1.503(10) .
C14 C16 1.535(8) .
C15 C16 1.371(7) .
C16 C17 1.418(8) .
C17 C18 1.477(7) .
C18 C23 1.384(7) .
C18 C19 1.395(8) .
C19 C20 1.335(8) .
C20 C21 1.397(9) .
C21 C22 1.385(9) .
C22 C23 1.383(8) .
C24 C25 1.494(9) .
C24 C26 1.515(9) .
C25 C26 1.505(9) .
C27 C29 1.505(7) .
C28 C29 1.361(8) .
C29 C30 1.414(7) .
C30 C31 1.468(7) .
C31 C36 1.405(7) .
C31 C32 1.408(8) .
C32 C33 1.359(8) .
C33 C34 1.366(8) .
C34 C35 1.373(8) .
C35 C36 1.423(7) .
C37 C39 1.450(9) .
C37 C38 1.480(9) .
C38 C39 1.486(9) .
C40 C42 1.497(8) .
C41 C42 1.382(7) .
C42 C43 1.424(8) .
C43 C44 1.463(8) .
C44 C49 1.396(7) .
C44 C45 1.408(8) .
C45 C46 1.357(8) .
C46 C47 1.368(8) .
C47 C48 1.381(8) .
C48 C49 1.400(8) .
C50 C52 1.473(9) .
C50 C51 1.496(8) .
C51 C52 1.481(9) .
